data_7213834
loop_
_publ_author_name
'Chen, Yanmei'
'She, Shixiong'
'Gao, Qian'
'Gao, Dandan'
'Wang, Derong'
'Li, Yahong'
'Liu, Wei'
'Li, Wu'

_publ_section_title
;
 Synthesis, structures and properties of the first series of SrII--MII (M
 = Cu, Co, Ni and Zn) coordination polymers based on
 pyridine-2,5-dicarboxylic acid
;
_journal_issue 6
_journal_name_full CrystEngComm
_journal_page_first 1091
_journal_paper_doi 10.1039/c3ce41975d
_journal_volume 16
_journal_year 2014
_chemical_formula_moiety 'C21 H29 N3 O22 Sr2 Zn, 2(H2 O)'
_chemical_formula_sum 'C21 H33 N3 O24 Sr2 Zn'
_chemical_formula_weight 952.11
_chemical_name_systematic
; 
 ? 
;
_space_group_IT_number 61
_symmetry_cell_setting orthorhombic
_symmetry_space_group_name_Hall '-P 2ac 2ab'
_symmetry_space_group_name_H-M 'P b c a'
_atom_sites_solution_hydrogens geom
_atom_sites_solution_primary direct
_atom_sites_solution_secondary difmap
_audit_creation_method SHELXL-97
_cell_angle_alpha 90.00
_cell_angle_beta 90.00
_cell_angle_gamma 90.00
_cell_formula_units_Z 8
_cell_length_a 16.484(3)
_cell_length_b 14.875(3)
_cell_length_c 26.826(5)
_cell_measurement_reflns_used 9948
_cell_measurement_temperature 293(2)
_cell_measurement_theta_max 28.258
_cell_measurement_theta_min 2.385
_cell_volume 6578(2)
_computing_cell_refinement 'SAINT (Bruker, 2005)'
_computing_data_collection 'APEX-II (Bruker, 2005)'
_computing_data_reduction 'SAINT (Bruker, 2005)'
_computing_molecular_graphics 'SHELXTL (Sheldrick, 2008) and DIAMOND (Brandenburg, 1999)'
_computing_publication_material 'SHELXTL (Sheldrick, 2008)'
_computing_structure_refinement 'SHELXL-97 (Sheldrick, 2008)'
_computing_structure_solution 'SHELXS-97 (Sheldrick, 2008)'
_diffrn_ambient_temperature 293(2)
_diffrn_measured_fraction_theta_full 0.994
_diffrn_measured_fraction_theta_max 0.994
_diffrn_measurement_device_type 'Bruker APEXII CCD'
_diffrn_measurement_method '\f and \w scans'
_diffrn_radiation_monochromator graphite
_diffrn_radiation_source 'fine-focus sealed tube'
_diffrn_radiation_type MoK\a
_diffrn_radiation_wavelength 0.71073
_diffrn_reflns_av_R_equivalents 0.0336
_diffrn_reflns_av_unetI/netI 0.0272
_diffrn_reflns_limit_h_max 19
_diffrn_reflns_limit_h_min -19
_diffrn_reflns_limit_k_max 15
_diffrn_reflns_limit_k_min -17
_diffrn_reflns_limit_l_max 30
_diffrn_reflns_limit_l_min -31
_diffrn_reflns_number 26177
_diffrn_reflns_theta_full 25.00
_diffrn_reflns_theta_max 25.00
_diffrn_reflns_theta_min 1.52
_exptl_absorpt_coefficient_mu 4.057
_exptl_absorpt_correction_T_max 0.4975
_exptl_absorpt_correction_T_min 0.2362
_exptl_absorpt_correction_type multi-scan
_exptl_absorpt_process_details 'SADABS (Bruker, 2005)'
_exptl_crystal_colour colourless
_exptl_crystal_density_diffrn 1.923
_exptl_crystal_density_meas ?
_exptl_crystal_density_method 'not measured'
_exptl_crystal_description platy
_exptl_crystal_F_000 3824
_exptl_crystal_size_max 0.50
_exptl_crystal_size_mid 0.26
_exptl_crystal_size_min 0.20
_refine_diff_density_max 0.499
_refine_diff_density_min -0.323
_refine_diff_density_rms 0.065
_refine_ls_extinction_method none
_refine_ls_goodness_of_fit_ref 1.027
_refine_ls_hydrogen_treatment constr
_refine_ls_matrix_type full
_refine_ls_number_parameters 463
_refine_ls_number_reflns 5761
_refine_ls_number_restraints 4
_refine_ls_restrained_S_all 1.202
_refine_ls_R_factor_all 0.0354
_refine_ls_R_factor_gt 0.0248
_refine_ls_shift/su_max 0.003
_refine_ls_shift/su_mean 0.000
_refine_ls_structure_factor_coef Fsqd
_refine_ls_weighting_details 'calc w=1/[\s^2^(Fo^2^)+(0.0275P)^2^+4.7966P] where P=(Fo^2^+2Fc^2^)/3'
_refine_ls_weighting_scheme calc
_refine_ls_wR_factor_gt 0.0551
_refine_ls_wR_factor_ref 0.0586
_reflns_number_gt 4812
_reflns_number_total 5761
_reflns_threshold_expression >2sigma(I)
_cod_data_source_file c3ce41975d.txt
_cod_data_source_block 8
_cod_depositor_comments
;
The following automatic conversions were performed:

'_exptl_crystal_density_meas' value 'not measured' was changed to '?'
- the value is perceived as not measured.

Automatic conversion script
Id: cif_fix_values 3008 2015-01-20 13:52:24Z robertas 
;
_cod_database_code 7213834

loop_
_symmetry_equiv_pos_as_xyz
'x, y, z'
'-x+1/2, -y, z+1/2'
'-x, y+1/2, -z+1/2'
'x+1/2, -y+1/2, -z'
'-x, -y, -z'
'x-1/2, y, -z-1/2'
'x, -y-1/2, z-1/2'
'-x-1/2, y-1/2, z'

loop_
_atom_site_label
_atom_site_type_symbol
_atom_site_fract_x
_atom_site_fract_y
_atom_site_fract_z
_atom_site_U_iso_or_equiv
_atom_site_adp_type
_atom_site_occupancy
_atom_site_symmetry_multiplicity
_atom_site_calc_flag
_atom_site_refinement_flags
_atom_site_disorder_assembly
_atom_site_disorder_group
Sr1 Sr -0.099854(17) 0.42837(2) 0.073307(10) 0.02109(8) Uani 1 1 d D . .
N1 N 0.17333(14) 0.63541(18) 0.23020(9) 0.0219(6) Uani 1 1 d . . .
O1 O 0.24116(14) 0.60763(16) 0.31891(8) 0.0312(5) Uani 1 1 d . . .
C1 C 0.13999(18) 0.5731(2) 0.25988(11) 0.0235(7) Uani 1 1 d . . .
Sr2 Sr 0.016205(17) 0.17986(2) 0.052988(10) 0.02203(8) Uani 1 1 d . . .
N2 N 0.36374(15) 0.76130(19) 0.31578(9) 0.0245(6) Uani 1 1 d . . .
O2 O 0.13915(15) 0.51907(19) 0.34269(9) 0.0431(7) Uani 1 1 d . . .
C2 C 0.0788(2) 0.5170(2) 0.24388(12) 0.0351(8) Uani 1 1 d . . .
H2 H 0.0563 0.4748 0.2654 0.042 Uiso 1 1 calc R . .
N3 N 0.23567(15) 0.83819(18) 0.23043(9) 0.0229(6) Uani 1 1 d . . .
Zn1 Zn 0.26176(2) 0.71578(3) 0.271454(12) 0.02280(10) Uani 1 1 d . . .
O3 O 0.01128(15) 0.53774(17) 0.09368(9) 0.0405(6) Uani 1 1 d . A .
C3 C 0.0512(2) 0.5244(2) 0.19520(12) 0.0338(8) Uani 1 1 d . . .
H3 H 0.0098 0.4872 0.1838 0.041 Uiso 1 1 calc R . .
O4 O 0.08988(16) 0.65707(18) 0.08472(8) 0.0419(7) Uani 1 1 d . A .
C4 C 0.08585(18) 0.5875(2) 0.16375(11) 0.0235(7) Uani 1 1 d . A .
O5 O 0.35941(13) 0.69610(16) 0.22309(8) 0.0294(5) Uani 1 1 d . . .
C5 C 0.14607(18) 0.6425(2) 0.18327(11) 0.0235(7) Uani 1 1 d . . .
H5 H 0.1686 0.6863 0.1628 0.028 Uiso 1 1 calc R . .
O6 O 0.48151(14) 0.75292(19) 0.20626(8) 0.0420(7) Uani 1 1 d . . .
C6 C 0.1757(2) 0.5651(2) 0.31172(12) 0.0276(7) Uani 1 1 d . . .
C7 C 0.06004(19) 0.5946(2) 0.11016(11) 0.0259(7) Uani 1 1 d . . .
O7 O 0.38378(13) 0.81134(18) 0.46840(8) 0.0353(6) Uani 1 1 d . . .
C8 C 0.43057(18) 0.7712(2) 0.28763(11) 0.0223(7) Uani 1 1 d . . .
O8 O 0.50885(13) 0.86149(16) 0.45888(8) 0.0284(5) Uani 1 1 d . . .
O9 O 0.18212(13) 0.78678(16) 0.31911(8) 0.0284(5) Uani 1 1 d . . .
C9 C 0.50144(19) 0.8057(2) 0.30616(12) 0.0285(8) Uani 1 1 d . . .
H9 H 0.5462 0.8134 0.2855 0.034 Uiso 1 1 calc R . .
C10 C 0.50576(19) 0.8289(2) 0.35576(12) 0.0304(8) Uani 1 1 d . . .
H10 H 0.5532 0.8532 0.3688 0.036 Uiso 1 1 calc R . .
O10 O 0.12335(14) 0.91919(16) 0.33287(8) 0.0336(6) Uani 1 1 d . . .
O11 O 0.32602(15) 0.91064(19) 0.09294(9) 0.0440(7) Uani 1 1 d . . .
C11 C 0.43862(18) 0.8155(2) 0.38616(11) 0.0231(7) Uani 1 1 d . . .
O12 O 0.23963(14) 1.02421(17) 0.08565(8) 0.0347(6) Uani 1 1 d . . .
C12 C 0.36817(19) 0.7833(2) 0.36398(11) 0.0266(7) Uani 1 1 d . . .
H12 H 0.3220 0.7767 0.3836 0.032 Uiso 1 1 calc R . .
C13 C 0.42315(19) 0.7380(2) 0.23432(11) 0.0254(7) Uani 1 1 d . . .
O13 O -0.1788(6) 0.5671(6) 0.0942(7) 0.045(3) Uani 0.50 1 d PD A 1
O13' O -0.2050(6) 0.5447(6) 0.0929(7) 0.045(3) Uani 0.50 1 d PD A 2
O14 O -0.22488(16) 0.3972(2) 0.01385(10) 0.0578(8) Uani 1 1 d . A .
H14A H -0.2738 0.3793 0.0144 0.087 Uiso 1 1 d R . .
H14B H -0.2288 0.4119 -0.0167 0.087 Uiso 1 1 d R . .
C14 C 0.44337(18) 0.8311(2) 0.44138(11) 0.0240(7) Uani 1 1 d . . .
O15 O -0.09938(16) 0.5333(2) -0.00667(9) 0.0509(7) Uani 1 1 d D A .
H15A H -0.1320 0.5486 -0.0349 0.076 Uiso 1 1 d RD . .
H15B H -0.1301 0.5789 -0.0038 0.076 Uiso 1 1 d RD . .
C15 C 0.18636(17) 0.8953(2) 0.25467(11) 0.0221(7) Uani 1 1 d . . .
O16 O -0.13091(13) 0.25384(15) 0.08473(8) 0.0291(5) Uani 1 1 d . A .
H16A H -0.1459 0.2550 0.1150 0.044 Uiso 1 1 d R . .
H16B H -0.1703 0.2257 0.0715 0.044 Uiso 1 1 d R . .
C16 C 0.16046(19) 0.9749(2) 0.23330(12) 0.0277(7) Uani 1 1 d . . .
H16 H 0.1268 1.0137 0.2509 0.033 Uiso 1 1 calc R . .
O17 O -0.01862(13) 0.33470(14) 0.00527(7) 0.0267(5) Uani 1 1 d . A .
H17A H 0.0216 0.3704 0.0042 0.040 Uiso 1 1 d R . .
H17B H -0.0407 0.3359 -0.0234 0.040 Uiso 1 1 d R . .
C17 C 0.18523(19) 0.9962(2) 0.18545(12) 0.0278(7) Uani 1 1 d . . .
H17 H 0.1671 1.0485 0.1701 0.033 Uiso 1 1 calc R . .
O18 O 0.02636(12) 0.32891(15) 0.11070(8) 0.0270(5) Uani 1 1 d . A .
H18A H 0.0703 0.3588 0.1119 0.040 Uiso 1 1 d R . .
H18B H 0.0169 0.3198 0.1414 0.040 Uiso 1 1 d R . .
C18 C 0.23764(18) 0.9381(2) 0.16050(11) 0.0236(7) Uani 1 1 d . . .
C19 C 0.26127(18) 0.8604(2) 0.18459(11) 0.0251(7) Uani 1 1 d . . .
H19 H 0.2966 0.8216 0.1683 0.030 Uiso 1 1 calc R . .
O19 O 0.16615(16) 0.2022(2) 0.08463(11) 0.0552(8) Uani 1 1 d . . .
H19A H 0.1942 0.1548 0.0885 0.083 Uiso 1 1 d R A .
H19B H 0.1880 0.2532 0.0896 0.083 Uiso 1 1 d R . .
O20 O 0.01231(16) 0.10877(18) 0.13963(9) 0.0450(7) Uani 1 1 d . . .
H20A H 0.0176 0.1389 0.1663 0.067 Uiso 1 1 d R A .
H20B H -0.0311 0.0811 0.1473 0.067 Uiso 1 1 d R . .
C20 C 0.16152(17) 0.8654(2) 0.30657(11) 0.0231(7) Uani 1 1 d . . .
O21 O 0.08943(13) 0.02520(15) 0.04182(8) 0.0312(5) Uani 1 1 d . . .
H21A H 0.1351 0.0200 0.0563 0.047 Uiso 1 1 d R A .
H21B H 0.0595 -0.0160 0.0538 0.047 Uiso 1 1 d R . .
C21 C 0.27003(19) 0.9593(2) 0.10881(12) 0.0270(7) Uani 1 1 d . . .
O22 O -0.09794(15) 0.05845(18) 0.05368(9) 0.0418(6) Uani 1 1 d . . .
H22A H -0.1105 0.0236 0.0298 0.063 Uiso 1 1 d R A .
H22B H -0.1299 0.0386 0.0760 0.063 Uiso 1 1 d R . .
O23 O 0.17399(18) 0.8055(2) 0.06051(12) 0.0641(9) Uani 1 1 d . . .
H23A H 0.1534 0.7592 0.0741 0.096 Uiso 1 1 d R . .
H23B H 0.1300 0.8294 0.0507 0.096 Uiso 1 1 d R . .
O24 O -0.26207(16) 0.18257(18) 0.02606(10) 0.0472(7) Uani 1 1 d . . .
H24A H -0.2365 0.1869 -0.0013 0.071 Uiso 1 1 d R . .
H24B H -0.2989 0.2216 0.0215 0.071 Uiso 1 1 d R . .

loop_
_atom_site_aniso_label
_atom_site_aniso_U_11
_atom_site_aniso_U_22
_atom_site_aniso_U_33
_atom_site_aniso_U_23
_atom_site_aniso_U_13
_atom_site_aniso_U_12
Sr1 0.02453(15) 0.02080(16) 0.01792(15) -0.00021(11) 0.00126(11) 0.00024(12)
N1 0.0245(13) 0.0227(15) 0.0186(13) -0.0006(11) -0.0013(10) -0.0002(11)
O1 0.0361(13) 0.0332(14) 0.0242(12) 0.0063(10) -0.0091(10) -0.0043(11)
C1 0.0275(16) 0.0246(18) 0.0185(16) 0.0010(13) 0.0016(13) -0.0008(14)
Sr2 0.02614(15) 0.02222(16) 0.01774(15) -0.00097(12) 0.00054(12) 0.00045(12)
N2 0.0227(13) 0.0328(17) 0.0181(14) -0.0010(12) -0.0008(11) -0.0003(12)
O2 0.0507(15) 0.0534(19) 0.0252(13) 0.0122(12) -0.0003(11) -0.0125(13)
C2 0.044(2) 0.038(2) 0.0237(18) 0.0060(16) -0.0002(15) -0.0159(17)
N3 0.0244(13) 0.0268(16) 0.0176(13) -0.0008(11) 0.0015(11) -0.0011(11)
Zn1 0.02470(19) 0.0263(2) 0.01740(18) -0.00033(15) -0.00145(14) -0.00137(15)
O3 0.0502(15) 0.0428(16) 0.0286(13) 0.0012(11) -0.0128(11) -0.0190(13)
C3 0.0355(19) 0.038(2) 0.0279(18) -0.0025(16) -0.0041(15) -0.0142(16)
O4 0.0576(16) 0.0424(16) 0.0256(13) 0.0092(11) -0.0110(11) -0.0187(13)
C4 0.0258(16) 0.0230(18) 0.0216(16) -0.0025(13) -0.0012(13) 0.0001(13)
O5 0.0304(12) 0.0330(14) 0.0248(12) -0.0093(10) -0.0002(10) 0.0009(10)
C5 0.0283(17) 0.0239(18) 0.0183(16) 0.0024(13) -0.0002(13) -0.0022(14)
O6 0.0354(14) 0.068(2) 0.0231(13) -0.0043(12) 0.0078(11) -0.0048(13)
C6 0.0348(18) 0.0264(19) 0.0215(17) 0.0020(14) -0.0008(14) 0.0013(15)
C7 0.0289(17) 0.0255(19) 0.0234(17) -0.0005(14) -0.0024(14) -0.0013(14)
O7 0.0291(12) 0.0523(17) 0.0244(12) -0.0059(11) 0.0027(10) -0.0063(11)
C8 0.0221(15) 0.0233(18) 0.0214(16) 0.0053(13) 0.0009(13) 0.0030(13)
O8 0.0302(12) 0.0311(13) 0.0239(12) -0.0016(10) -0.0062(10) -0.0058(10)
O9 0.0335(12) 0.0315(14) 0.0203(11) 0.0042(10) 0.0069(9) 0.0035(11)
C9 0.0243(16) 0.038(2) 0.0229(17) 0.0036(14) 0.0052(13) -0.0030(15)
C10 0.0242(16) 0.040(2) 0.0267(18) 0.0013(15) -0.0033(14) -0.0051(15)
O10 0.0408(13) 0.0371(15) 0.0230(12) -0.0031(11) 0.0079(10) 0.0042(11)
O11 0.0371(14) 0.0642(19) 0.0308(14) 0.0162(13) 0.0120(11) 0.0186(13)
C11 0.0241(16) 0.0234(18) 0.0220(16) 0.0004(13) -0.0020(13) 0.0017(13)
O12 0.0357(13) 0.0379(15) 0.0306(13) 0.0127(11) 0.0017(10) 0.0048(11)
C12 0.0243(16) 0.035(2) 0.0210(17) -0.0005(14) 0.0020(13) -0.0019(14)
C13 0.0285(17) 0.0273(19) 0.0204(16) 0.0018(14) 0.0012(14) 0.0073(14)
O13 0.053(6) 0.042(4) 0.0403(19) 0.008(4) 0.020(6) 0.019(4)
O13' 0.053(6) 0.042(4) 0.0403(19) 0.008(4) 0.020(6) 0.019(4)
O14 0.0482(16) 0.071(2) 0.0544(18) 0.0211(16) -0.0210(13) -0.0244(15)
C14 0.0270(17) 0.0229(18) 0.0222(16) 0.0010(13) -0.0029(14) 0.0033(14)
O15 0.0571(17) 0.061(2) 0.0344(14) 0.0203(13) -0.0175(12) -0.0210(15)
C15 0.0212(15) 0.0263(18) 0.0187(15) -0.0056(13) 0.0005(12) -0.0025(13)
O16 0.0308(12) 0.0301(13) 0.0263(12) -0.0037(10) 0.0039(10) -0.0061(10)
C16 0.0292(17) 0.028(2) 0.0263(17) -0.0029(14) 0.0050(13) 0.0042(14)
O17 0.0333(12) 0.0298(13) 0.0170(11) 0.0012(9) -0.0018(9) -0.0022(10)
C17 0.0290(17) 0.0279(19) 0.0266(17) 0.0037(14) 0.0016(14) 0.0046(14)
O18 0.0274(11) 0.0299(13) 0.0236(12) -0.0014(10) -0.0036(9) -0.0023(10)
C18 0.0216(15) 0.0289(19) 0.0204(16) 0.0029(13) -0.0006(12) -0.0021(14)
C19 0.0259(16) 0.0302(19) 0.0192(16) 0.0000(14) 0.0026(13) 0.0014(14)
O19 0.0396(15) 0.0419(18) 0.084(2) -0.0208(16) -0.0098(14) -0.0004(13)
O20 0.0608(17) 0.0502(17) 0.0238(13) 0.0008(12) -0.0034(12) -0.0109(14)
C20 0.0208(15) 0.029(2) 0.0193(16) -0.0037(14) 0.0012(13) -0.0039(14)
O21 0.0309(12) 0.0270(13) 0.0356(13) 0.0011(10) -0.0038(10) -0.0009(10)
C21 0.0225(16) 0.038(2) 0.0209(16) 0.0051(15) 0.0012(13) -0.0026(15)
O22 0.0470(15) 0.0439(17) 0.0346(14) -0.0099(12) 0.0081(11) -0.0140(12)
O23 0.0544(18) 0.058(2) 0.079(2) 0.0022(17) 0.0149(16) -0.0117(15)
O24 0.0487(16) 0.0469(18) 0.0460(16) 0.0104(13) 0.0043(13) 0.0052(13)

loop_
_atom_type_symbol
_atom_type_description
_atom_type_scat_dispersion_real
_atom_type_scat_dispersion_imag
_atom_type_scat_source
C C 0.0033 0.0016 'International Tables Vol C Tables 4.2.6.8 and 6.1.1.4'
H H 0.0000 0.0000 'International Tables Vol C Tables 4.2.6.8 and 6.1.1.4'
N N 0.0061 0.0033 'International Tables Vol C Tables 4.2.6.8 and 6.1.1.4'
O O 0.0106 0.0060 'International Tables Vol C Tables 4.2.6.8 and 6.1.1.4'
Zn Zn 0.2839 1.4301 'International Tables Vol C Tables 4.2.6.8 and 6.1.1.4'
Sr Sr -1.5307 3.2498 'International Tables Vol C Tables 4.2.6.8 and 6.1.1.4'

loop_
_geom_angle_atom_site_label_1
_geom_angle_atom_site_label_2
_geom_angle_atom_site_label_3
_geom_angle
_geom_angle_site_symmetry_1
_geom_angle_site_symmetry_3
O13' Sr1 O13 12.5(4) . .
O13' Sr1 O3 90.7(3) . .
O13 Sr1 O3 78.2(3) . .
O13' Sr1 O10 74.0(5) . 3_545
O13 Sr1 O10 75.2(5) . 3_545
O3 Sr1 O10 86.02(8) . 3_545
O13' Sr1 O14 73.0(4) . .
O13 Sr1 O14 82.8(4) . .
O3 Sr1 O14 144.37(8) . .
O10 Sr1 O14 117.85(8) 3_545 .
O13' Sr1 O15 76.4(4) . .
O13 Sr1 O15 72.4(4) . .
O3 Sr1 O15 78.04(8) . .
O10 Sr1 O15 146.11(9) 3_545 .
O14 Sr1 O15 67.53(8) . .
O13' Sr1 O17 148.7(5) . .
O13 Sr1 O17 147.9(4) . .
O3 Sr1 O17 96.98(8) . .
O10 Sr1 O17 136.56(7) 3_545 .
O14 Sr1 O17 83.49(9) . .
O15 Sr1 O17 75.61(8) . .
O13' Sr1 O16 121.1(2) . .
O13 Sr1 O16 132.7(2) . .
O3 Sr1 O16 138.31(8) . .
O10 Sr1 O16 78.76(7) 3_545 .
O14 Sr1 O16 75.47(8) . .
O15 Sr1 O16 131.82(8) . .
O17 Sr1 O16 70.42(7) . .
O13' Sr1 O18 145.2(5) . .
O13 Sr1 O18 139.2(4) . .
O3 Sr1 O18 73.53(8) . .
O10 Sr1 O18 74.06(7) 3_545 .
O14 Sr1 O18 135.77(8) . .
O15 Sr1 O18 127.64(8) . .
O17 Sr1 O18 65.56(6) . .
O16 Sr1 O18 65.04(7) . .
O13' Sr1 Sr2 162.0(2) . .
O13 Sr1 Sr2 172.7(3) . .
O3 Sr1 Sr2 105.45(6) . .
O10 Sr1 Sr2 98.64(6) 3_545 .
O14 Sr1 Sr2 97.03(7) . .
O15 Sr1 Sr2 114.30(7) . .
O17 Sr1 Sr2 38.71(5) . .
O16 Sr1 Sr2 40.91(5) . .
O18 Sr1 Sr2 39.36(4) . .
O13' Sr1 H16A 110.5 . .
O13 Sr1 H16A 120.6 . .
O3 Sr1 H16A 132.9 . .
O10 Sr1 H16A 62.2 3_545 .
O14 Sr1 H16A 82.7 . .
O15 Sr1 H16A 146.4 . .
O17 Sr1 H16A 86.0 . .
O16 Sr1 H16A 16.8 . .
O18 Sr1 H16A 65.1 . .
Sr2 Sr1 H16A 52.3 . .
O13' Sr1 H17A 145.9 . .
O13 Sr1 H17A 139.2 . .
O3 Sr1 H17A 80.0 . .
O10 Sr1 H17A 136.9 3_545 .
O14 Sr1 H17A 95.8 . .
O15 Sr1 H17A 69.6 . .
O17 Sr1 H17A 17.2 . .
O16 Sr1 H17A 85.2 . .
O18 Sr1 H17A 62.9 . .
Sr2 Sr1 H17A 48.1 . .
H16A Sr1 H17A 99.5 . .
C1 N1 C5 118.3(3) . .
C1 N1 Zn1 110.56(19) . .
C5 N1 Zn1 131.0(2) . .
C6 O1 Zn1 115.6(2) . .
N1 C1 C2 122.3(3) . .
N1 C1 C6 116.1(3) . .
C2 C1 C6 121.6(3) . .
O20 Sr2 O22 71.86(8) . .
O20 Sr2 O21 75.62(8) . .
O22 Sr2 O21 74.02(8) . .
O20 Sr2 O8 140.57(8) . 2_564
O22 Sr2 O8 74.44(7) . 2_564
O21 Sr2 O8 75.93(7) . 2_564
O20 Sr2 O19 77.45(9) . .
O22 Sr2 O19 139.64(9) . .
O21 Sr2 O19 73.44(8) . .
O8 Sr2 O19 119.07(8) 2_564 .
O20 Sr2 O17 141.27(8) . .
O22 Sr2 O17 116.18(7) . .
O21 Sr2 O17 142.67(7) . .
O8 Sr2 O17 73.19(7) 2_564 .
O19 Sr2 O17 104.17(8) . .
O20 Sr2 O18 79.65(8) . .
O22 Sr2 O18 127.38(7) . .
O21 Sr2 O18 139.19(7) . .
O8 Sr2 O18 138.53(7) 2_564 .
O19 Sr2 O18 69.80(7) . .
O17 Sr2 O18 65.51(7) . .
O20 Sr2 O16 82.19(8) . .
O22 Sr2 O16 69.18(7) . .
O21 Sr2 O16 141.40(7) . .
O8 Sr2 O16 104.36(7) 2_564 .
O19 Sr2 O16 131.76(8) . .
O17 Sr2 O16 67.90(6) . .
O18 Sr2 O16 63.73(6) . .
O20 Sr2 O7 140.30(8) . 2_564
O22 Sr2 O7 117.49(7) . 2_564
O21 Sr2 O7 71.18(7) . 2_564
O8 Sr2 O7 47.75(7) 2_564 2_564
O19 Sr2 O7 72.76(8) . 2_564
O17 Sr2 O7 72.63(7) . 2_564
O18 Sr2 O7 112.79(7) . 2_564
O16 Sr2 O7 137.48(7) . 2_564
O20 Sr2 C14 150.52(9) . 2_564
O22 Sr2 C14 97.29(8) . 2_564
O21 Sr2 C14 75.03(8) . 2_564
O8 Sr2 C14 23.99(7) 2_564 2_564
O19 Sr2 C14 96.73(9) . 2_564
O17 Sr2 C14 68.20(7) . 2_564
O18 Sr2 C14 125.93(8) . 2_564
O16 Sr2 C14 120.39(7) . 2_564
O7 Sr2 C14 24.13(7) 2_564 2_564
O20 Sr2 Sr1 103.59(6) . .
O22 Sr2 Sr1 106.26(6) . .
O21 Sr2 Sr1 179.06(5) . .
O8 Sr2 Sr1 105.01(5) 2_564 .
O19 Sr2 Sr1 105.94(6) . .
O17 Sr2 Sr1 38.06(4) . .
O18 Sr2 Sr1 39.94(4) . .
O16 Sr2 Sr1 38.61(5) . .
O7 Sr2 Sr1 109.36(5) 2_564 .
C14 Sr2 Sr1 105.78(6) 2_564 .
C12 N2 C8 118.2(3) . .
C12 N2 Zn1 130.5(2) . .
C8 N2 Zn1 111.21(19) . .
C1 C2 C3 119.1(3) . .
C1 C2 H2 120.5 . .
C3 C2 H2 120.5 . .
C19 N3 C15 118.6(3) . .
C19 N3 Zn1 127.5(2) . .
C15 N3 Zn1 113.9(2) . .
O1 Zn1 O5 113.44(10) . .
O1 Zn1 O9 85.12(9) . .
O5 Zn1 O9 157.53(9) . .
O1 Zn1 N2 91.86(9) . .
O5 Zn1 N2 77.69(9) . .
O9 Zn1 N2 89.64(9) . .
O1 Zn1 N3 157.98(9) . .
O5 Zn1 N3 87.44(9) . .
O9 Zn1 N3 76.38(9) . .
N2 Zn1 N3 99.77(10) . .
O1 Zn1 N1 77.17(9) . .
O5 Zn1 N1 97.06(9) . .
O9 Zn1 N1 99.51(9) . .
N2 Zn1 N1 164.95(10) . .
N3 Zn1 N1 94.01(10) . .
C7 O3 Sr1 170.6(2) . .
C4 C3 C2 119.4(3) . .
C4 C3 H3 120.3 . .
C2 C3 H3 120.3 . .
C3 C4 C5 117.7(3) . .
C3 C4 C7 120.9(3) . .
C5 C4 C7 121.4(3) . .
C13 O5 Zn1 115.18(19) . .
N1 C5 C4 123.2(3) . .
N1 C5 H5 118.4 . .
C4 C5 H5 118.4 . .
O2 C6 O1 126.2(3) . .
O2 C6 C1 118.2(3) . .
O1 C6 C1 115.6(3) . .
O3 C7 O4 124.2(3) . .
O3 C7 C4 118.3(3) . .
O4 C7 C4 117.5(3) . .
C14 O7 Sr2 89.79(18) . 2_565
N2 C8 C9 122.4(3) . .
N2 C8 C13 115.3(3) . .
C9 C8 C13 122.2(3) . .
C14 O8 Sr2 97.99(18) . 2_565
C20 O9 Zn1 117.92(19) . .
C8 C9 C10 119.3(3) . .
C8 C9 H9 120.4 . .
C10 C9 H9 120.4 . .
C9 C10 C11 119.4(3) . .
C9 C10 H10 120.3 . .
C11 C10 H10 120.3 . .
C20 O10 Sr1 132.4(2) . 3
C10 C11 C12 117.6(3) . .
C10 C11 C14 121.1(3) . .
C12 C11 C14 121.3(3) . .
N2 C12 C11 123.0(3) . .
N2 C12 H12 118.5 . .
C11 C12 H12 118.5 . .
O6 C13 O5 126.2(3) . .
O6 C13 C8 116.8(3) . .
O5 C13 C8 117.0(3) . .
Sr1 O14 H14A 141.6 . .
Sr1 O14 H14B 126.5 . .
H14A O14 H14B 91.4 . .
O7 C14 O8 122.6(3) . .
O7 C14 C11 119.5(3) . .
O8 C14 C11 117.8(3) . .
O7 C14 Sr2 66.08(16) . 2_565
O8 C14 Sr2 58.02(15) . 2_565
C11 C14 Sr2 164.8(2) . 2_565
Sr1 O15 H15A 141.2 . .
Sr1 O15 H15B 113.2 . .
H15A O15 H15B 63.1 . .
N3 C15 C16 121.8(3) . .
N3 C15 C20 115.0(3) . .
C16 C15 C20 123.2(3) . .
Sr1 O16 Sr2 100.48(7) . .
Sr1 O16 H16A 98.4 . .
Sr2 O16 H16A 123.5 . .
Sr1 O16 H16B 125.4 . .
Sr2 O16 H16B 110.0 . .
H16A O16 H16B 100.7 . .
C15 C16 C17 119.3(3) . .
C15 C16 H16 120.4 . .
C17 C16 H16 120.4 . .
Sr1 O17 Sr2 103.23(7) . .
Sr1 O17 H17A 95.1 . .
Sr2 O17 H17A 112.6 . .
Sr1 O17 H17B 113.2 . .
Sr2 O17 H17B 122.5 . .
H17A O17 H17B 106.9 . .
C16 C17 C18 119.1(3) . .
C16 C17 H17 120.4 . .
C18 C17 H17 120.4 . .
Sr2 O18 Sr1 100.70(7) . .
Sr2 O18 H18A 120.1 . .
Sr1 O18 H18A 112.2 . .
Sr2 O18 H18B 114.4 . .
Sr1 O18 H18B 107.5 . .
H18A O18 H18B 101.7 . .
C19 C18 C17 118.0(3) . .
C19 C18 C21 120.1(3) . .
C17 C18 C21 121.9(3) . .
N3 C19 C18 123.1(3) . .
N3 C19 H19 118.4 . .
C18 C19 H19 118.4 . .
Sr2 O19 H19A 116.4 . .
Sr2 O19 H19B 124.1 . .
H19A O19 H19B 119.4 . .
Sr2 O20 H20A 123.1 . .
Sr2 O20 H20B 116.2 . .
H20A O20 H20B 97.9 . .
O10 C20 O9 125.6(3) . .
O10 C20 C15 118.1(3) . .
O9 C20 C15 116.3(3) . .
Sr2 O21 H21A 115.9 . .
Sr2 O21 H21B 108.9 . .
H21A O21 H21B 106.1 . .
O11 C21 O12 125.0(3) . .
O11 C21 C18 116.8(3) . .
O12 C21 C18 118.2(3) . .
Sr2 O22 H22A 126.4 . .
Sr2 O22 H22B 133.9 . .
H22A O22 H22B 99.6 . .
H23A O23 H23B 97.6 . .
H24A O24 H24B 100.2 . .

loop_
_geom_bond_atom_site_label_1
_geom_bond_atom_site_label_2
_geom_bond_distance
_geom_bond_site_symmetry_2
Sr1 O13' 2.504(6) .
Sr1 O13 2.503(7) .
Sr1 O3 2.510(2) .
Sr1 O10 2.550(2) 3_545
Sr1 O14 2.647(3) .
Sr1 O15 2.653(2) .
Sr1 O17 2.658(2) .
Sr1 O16 2.664(2) .
Sr1 O18 2.743(2) .
Sr1 Sr2 4.1979(8) .
Sr1 H16A 2.9125 .
Sr1 H17A 2.8616 .
N1 C1 1.340(4) .
N1 C5 1.341(4) .
N1 Zn1 2.186(2) .
O1 C6 1.266(4) .
O1 Zn1 2.079(2) .
C1 C2 1.377(5) .
C1 C6 1.515(4) .
Sr2 O20 2.554(2) .
Sr2 O22 2.608(2) .
Sr2 O21 2.615(2) .
Sr2 O8 2.631(2) 2_564
Sr2 O19 2.634(3) .
Sr2 O17 2.697(2) .
Sr2 O18 2.709(2) .
Sr2 O16 2.796(2) .
Sr2 O7 2.808(2) 2_564
Sr2 C14 3.072(3) 2_564
N2 C12 1.336(4) .
N2 C8 1.344(4) .
N2 Zn1 2.168(3) .
O2 C6 1.234(4) .
C2 C3 1.387(5) .
C2 H2 0.9300 .
N3 C19 1.341(4) .
N3 C15 1.343(4) .
N3 Zn1 2.171(3) .
Zn1 O5 2.088(2) .
Zn1 O9 2.115(2) .
O3 C7 1.248(4) .
C3 C4 1.385(5) .
C3 H3 0.9300 .
O4 C7 1.254(4) .
C4 C5 1.389(4) .
C4 C7 1.503(4) .
O5 C13 1.258(4) .
C5 H5 0.9300 .
O6 C13 1.241(4) .
O7 C14 1.255(4) .
O7 Sr2 2.808(2) 2_565
C8 C9 1.370(4) .
C8 C13 1.518(4) .
O8 C14 1.261(4) .
O8 Sr2 2.631(2) 2_565
O9 C20 1.264(4) .
C9 C10 1.376(5) .
C9 H9 0.9300 .
C10 C11 1.389(4) .
C10 H10 0.9300 .
O10 C20 1.238(4) .
O10 Sr1 2.550(2) 3
O11 C21 1.248(4) .
C11 C12 1.390(4) .
C11 C14 1.501(4) .
O12 C21 1.253(4) .
C12 H12 0.9300 .
O14 H14A 0.8501 .
O14 H14B 0.8500 .
C14 Sr2 3.072(3) 2_565
O15 H15A 0.9570 .
O15 H15B 0.8501 .
C15 C16 1.383(5) .
C15 C20 1.518(4) .
O16 H16A 0.8501 .
O16 H16B 0.8499 .
C16 C17 1.383(4) .
C16 H16 0.9300 .
O17 H17A 0.8501 .
O17 H17B 0.8500 .
C17 C18 1.393(4) .
C17 H17 0.9300 .
O18 H18A 0.8501 .
O18 H18B 0.8500 .
C18 C19 1.380(5) .
C18 C21 1.519(4) .
C19 H19 0.9300 .
O19 H19A 0.8500 .
O19 H19B 0.8501 .
O20 H20A 0.8500 .
O20 H20B 0.8501 .
O21 H21A 0.8500 .
O21 H21B 0.8501 .
O22 H22A 0.8500 .
O22 H22B 0.8500 .
O23 H23A 0.8499 .
O23 H23B 0.8499 .
O24 H24A 0.8499 .
O24 H24B 0.8499 .

loop_
_geom_hbond_atom_site_label_D
_geom_hbond_atom_site_label_H
_geom_hbond_atom_site_label_A
_geom_hbond_distance_DH
_geom_hbond_distance_HA
_geom_hbond_distance_DA
_geom_hbond_angle_DHA
_geom_hbond_site_symmetry_A
O14 H14A O7 0.85 2.13 2.953(4) 164.2 3_545
O14 H14B O12 0.85 2.14 2.972(3) 164.5 4_465
O15 H15A O11 0.96 1.81 2.750(3) 167.7 4_465
O15 H15B O24 0.85 2.49 3.305(4) 161.8 8_565
O16 H16A O9 0.85 1.92 2.758(3) 166.8 3_545
O16 H16B O24 0.85 2.05 2.877(3) 165.3 .
O17 H17A O15 0.85 1.92 2.764(3) 169.8 5_565
O17 H17B O4 0.85 1.84 2.687(3) 177.7 5_565
O18 H18A O11 0.85 1.94 2.762(3) 161.3 8_655
O18 H18B O6 0.85 2.00 2.805(3) 156.7 8_655
O19 H19A O12 0.85 2.08 2.912(4) 164.9 1_545
O19 H19B O11 0.85 2.36 3.111(4) 148.3 8_655
O19 H19B O23 0.85 2.53 3.118(4) 127.5 8_655
O20 H20A O6 0.85 2.01 2.793(4) 153.8 8_655
O20 H20B O2 0.85 2.02 2.870(4) 173.1 3_545
O21 H21A O12 0.85 1.90 2.741(3) 172.4 1_545
O21 H21B O8 0.85 2.03 2.774(3) 145.3 6_546
O22 H22A O21 0.85 2.08 2.852(3) 150.1 5
O22 H22B O2 0.85 2.21 2.921(3) 141.6 3_545
O23 H23A O4 0.85 1.87 2.686(4) 161.5 .
O23 H23B O8 0.85 2.07 2.894(4) 163.5 6_556
O24 H24A O23 0.85 1.90 2.745(4) 176.7 5_565
O24 H24B O7 0.85 1.95 2.778(4) 163.7 3_545
C19 H19 O11 0.93 2.46 2.783(4) 100.1 .

loop_
_geom_torsion_atom_site_label_1
_geom_torsion_atom_site_label_2
_geom_torsion_atom_site_label_3
_geom_torsion_atom_site_label_4
_geom_torsion
_geom_torsion_site_symmetry_1
_geom_torsion_site_symmetry_4
C5 N1 C1 C2 -0.4(5) . .
Zn1 N1 C1 C2 176.0(3) . .
C5 N1 C1 C6 177.3(3) . .
Zn1 N1 C1 C6 -6.3(3) . .
O13' Sr1 Sr2 O20 -61.1(15) . .
O13 Sr1 Sr2 O20 -28(3) . .
O3 Sr1 Sr2 O20 91.58(8) . .
O10 Sr1 Sr2 O20 3.35(8) 3_545 .
O14 Sr1 Sr2 O20 -116.31(9) . .
O15 Sr1 Sr2 O20 175.21(8) . .
O17 Sr1 Sr2 O20 173.36(10) . .
O16 Sr1 Sr2 O20 -58.20(9) . .
O18 Sr1 Sr2 O20 54.80(9) . .
O13' Sr1 Sr2 O22 13.7(15) . .
O13 Sr1 Sr2 O22 46(3) . .
O3 Sr1 Sr2 O22 166.33(8) . .
O10 Sr1 Sr2 O22 78.10(8) 3_545 .
O14 Sr1 Sr2 O22 -41.56(8) . .
O15 Sr1 Sr2 O22 -110.04(8) . .
O17 Sr1 Sr2 O22 -111.90(9) . .
O16 Sr1 Sr2 O22 16.54(9) . .
O18 Sr1 Sr2 O22 129.55(9) . .
O13' Sr1 Sr2 O21 -94(3) . .
O13 Sr1 Sr2 O21 -61(4) . .
O3 Sr1 Sr2 O21 59(3) . .
O10 Sr1 Sr2 O21 -29(3) 3_545 .
O14 Sr1 Sr2 O21 -149(3) . .
O15 Sr1 Sr2 O21 143(3) . .
O17 Sr1 Sr2 O21 141(3) . .
O16 Sr1 Sr2 O21 -91(3) . .
O18 Sr1 Sr2 O21 22(3) . .
O13' Sr1 Sr2 O8 91.5(15) . 2_564
O13 Sr1 Sr2 O8 124(3) . 2_564
O3 Sr1 Sr2 O8 -115.86(7) . 2_564
O10 Sr1 Sr2 O8 155.91(7) 3_545 2_564
O14 Sr1 Sr2 O8 36.25(8) . 2_564
O15 Sr1 Sr2 O8 -32.23(8) . 2_564
O17 Sr1 Sr2 O8 -34.09(9) . 2_564
O16 Sr1 Sr2 O8 94.36(9) . 2_564
O18 Sr1 Sr2 O8 -152.64(9) . 2_564
O13' Sr1 Sr2 O19 -141.6(15) . .
O13 Sr1 Sr2 O19 -109(3) . .
O3 Sr1 Sr2 O19 10.99(9) . .
O10 Sr1 Sr2 O19 -77.24(9) 3_545 .
O14 Sr1 Sr2 O19 163.10(9) . .
O15 Sr1 Sr2 O19 94.62(9) . .
O17 Sr1 Sr2 O19 92.77(10) . .
O16 Sr1 Sr2 O19 -138.79(10) . .
O18 Sr1 Sr2 O19 -25.79(10) . .
O13' Sr1 Sr2 O17 125.6(15) . .
O13 Sr1 Sr2 O17 158(3) . .
O3 Sr1 Sr2 O17 -81.77(9) . .
O10 Sr1 Sr2 O17 -170.01(9) 3_545 .
O14 Sr1 Sr2 O17 70.34(10) . .
O15 Sr1 Sr2 O17 1.85(10) . .
O16 Sr1 Sr2 O17 128.44(10) . .
O18 Sr1 Sr2 O17 -118.55(10) . .
O13' Sr1 Sr2 O18 -115.9(15) . .
O13 Sr1 Sr2 O18 -83(3) . .
O3 Sr1 Sr2 O18 36.78(9) . .
O10 Sr1 Sr2 O18 -51.45(9) 3_545 .
O14 Sr1 Sr2 O18 -171.11(9) . .
O15 Sr1 Sr2 O18 120.41(9) . .
O17 Sr1 Sr2 O18 118.55(10) . .
O16 Sr1 Sr2 O18 -113.00(10) . .
O13' Sr1 Sr2 O16 -2.9(15) . .
O13 Sr1 Sr2 O16 30(3) . .
O3 Sr1 Sr2 O16 149.79(9) . .
O10 Sr1 Sr2 O16 61.55(9) 3_545 .
O14 Sr1 Sr2 O16 -58.10(9) . .
O15 Sr1 Sr2 O16 -126.59(9) . .
O17 Sr1 Sr2 O16 -128.44(10) . .
O18 Sr1 Sr2 O16 113.00(10) . .
O13' Sr1 Sr2 O7 141.4(15) . 2_564
O13 Sr1 Sr2 O7 174(3) . 2_564
O3 Sr1 Sr2 O7 -65.92(7) . 2_564
O10 Sr1 Sr2 O7 -154.16(7) 3_545 2_564
O14 Sr1 Sr2 O7 86.19(8) . 2_564
O15 Sr1 Sr2 O7 17.70(8) . 2_564
O17 Sr1 Sr2 O7 15.85(9) . 2_564
O16 Sr1 Sr2 O7 144.29(9) . 2_564
O18 Sr1 Sr2 O7 -102.71(9) . 2_564
O13' Sr1 Sr2 C14 116.4(15) . 2_564
O13 Sr1 Sr2 C14 149(3) . 2_564
O3 Sr1 Sr2 C14 -90.97(8) . 2_564
O10 Sr1 Sr2 C14 -179.21(8) 3_545 2_564
O14 Sr1 Sr2 C14 61.14(9) . 2_564
O15 Sr1 Sr2 C14 -7.35(9) . 2_564
O17 Sr1 Sr2 C14 -9.20(10) . 2_564
O16 Sr1 Sr2 C14 119.24(9) . 2_564
O18 Sr1 Sr2 C14 -127.76(9) . 2_564
N1 C1 C2 C3 0.8(5) . .
C6 C1 C2 C3 -176.8(3) . .
C6 O1 Zn1 O5 -112.8(2) . .
C6 O1 Zn1 O9 80.3(2) . .
C6 O1 Zn1 N2 169.8(2) . .
C6 O1 Zn1 N3 47.6(4) . .
C6 O1 Zn1 N1 -20.6(2) . .
C12 N2 Zn1 O1 -56.8(3) . .
C8 N2 Zn1 O1 126.3(2) . .
C12 N2 Zn1 O5 -170.4(3) . .
C8 N2 Zn1 O5 12.7(2) . .
C12 N2 Zn1 O9 28.3(3) . .
C8 N2 Zn1 O9 -148.6(2) . .
C12 N2 Zn1 N3 104.4(3) . .
C8 N2 Zn1 N3 -72.5(2) . .
C12 N2 Zn1 N1 -99.6(4) . .
C8 N2 Zn1 N1 83.5(4) . .
C19 N3 Zn1 O1 -143.3(3) . .
C15 N3 Zn1 O1 34.9(4) . .
C19 N3 Zn1 O5 18.7(3) . .
C15 N3 Zn1 O5 -163.1(2) . .
C19 N3 Zn1 O9 -177.0(3) . .
C15 N3 Zn1 O9 1.2(2) . .
C19 N3 Zn1 N2 95.8(3) . .
C15 N3 Zn1 N2 -86.0(2) . .
C19 N3 Zn1 N1 -78.2(3) . .
C15 N3 Zn1 N1 100.0(2) . .
C1 N1 Zn1 O1 13.4(2) . .
C5 N1 Zn1 O1 -170.7(3) . .
C1 N1 Zn1 O5 125.9(2) . .
C5 N1 Zn1 O5 -58.2(3) . .
C1 N1 Zn1 O9 -69.3(2) . .
C5 N1 Zn1 O9 106.5(3) . .
C1 N1 Zn1 N2 57.5(4) . .
C5 N1 Zn1 N2 -126.7(4) . .
C1 N1 Zn1 N3 -146.2(2) . .
C5 N1 Zn1 N3 29.7(3) . .
O13' Sr1 O3 C7 48.6(15) . .
O13 Sr1 O3 C7 50.3(15) . .
O10 Sr1 O3 C7 -25.4(14) 3_545 .
O14 Sr1 O3 C7 109.6(14) . .
O15 Sr1 O3 C7 124.6(14) . .
O17 Sr1 O3 C7 -161.8(14) . .
O16 Sr1 O3 C7 -93.5(15) . .
O18 Sr1 O3 C7 -99.9(14) . .
Sr2 Sr1 O3 C7 -123.2(14) . .
C1 C2 C3 C4 0.2(5) . .
C2 C3 C4 C5 -1.5(5) . .
C2 C3 C4 C7 177.3(3) . .
O1 Zn1 O5 C13 -104.2(2) . .
O9 Zn1 O5 C13 39.4(4) . .
N2 Zn1 O5 C13 -17.6(2) . .
N3 Zn1 O5 C13 83.0(2) . .
N1 Zn1 O5 C13 176.7(2) . .
C1 N1 C5 C4 -1.0(5) . .
Zn1 N1 C5 C4 -176.6(2) . .
C3 C4 C5 N1 1.9(5) . .
C7 C4 C5 N1 -176.8(3) . .
Zn1 O1 C6 O2 -156.3(3) . .
Zn1 O1 C6 C1 23.4(4) . .
N1 C1 C6 O2 168.9(3) . .
C2 C1 C6 O2 -13.4(5) . .
N1 C1 C6 O1 -10.9(4) . .
C2 C1 C6 O1 166.8(3) . .
Sr1 O3 C7 O4 -133.8(13) . .
Sr1 O3 C7 C4 47.0(16) . .
C3 C4 C7 O3 -5.5(5) . .
C5 C4 C7 O3 173.3(3) . .
C3 C4 C7 O4 175.3(3) . .
C5 C4 C7 O4 -6.0(5) . .
C12 N2 C8 C9 -2.4(5) . .
Zn1 N2 C8 C9 175.0(3) . .
C12 N2 C8 C13 175.3(3) . .
Zn1 N2 C8 C13 -7.3(3) . .
O1 Zn1 O9 C20 -173.7(2) . .
O5 Zn1 O9 C20 39.4(4) . .
N2 Zn1 O9 C20 94.4(2) . .
N3 Zn1 O9 C20 -5.7(2) . .
N1 Zn1 O9 C20 -97.6(2) . .
N2 C8 C9 C10 2.0(5) . .
C13 C8 C9 C10 -175.6(3) . .
C8 C9 C10 C11 1.0(5) . .
C9 C10 C11 C12 -3.3(5) . .
C9 C10 C11 C14 173.8(3) . .
C8 N2 C12 C11 -0.2(5) . .
Zn1 N2 C12 C11 -176.9(2) . .
C10 C11 C12 N2 3.0(5) . .
C14 C11 C12 N2 -174.1(3) . .
Zn1 O5 C13 O6 -162.8(3) . .
Zn1 O5 C13 C8 19.1(3) . .
N2 C8 C13 O6 174.3(3) . .
C9 C8 C13 O6 -8.0(5) . .
N2 C8 C13 O5 -7.5(4) . .
C9 C8 C13 O5 170.2(3) . .
Sr2 O7 C14 O8 -13.8(3) 2_565 .
Sr2 O7 C14 C11 164.2(3) 2_565 .
Sr2 O8 C14 O7 14.9(3) 2_565 .
Sr2 O8 C14 C11 -163.1(2) 2_565 .
C10 C11 C14 O7 -174.1(3) . .
C12 C11 C14 O7 2.8(5) . .
C10 C11 C14 O8 4.0(5) . .
C12 C11 C14 O8 -179.1(3) . .
C10 C11 C14 Sr2 -66.2(9) . 2_565
C12 C11 C14 Sr2 110.7(8) . 2_565
C19 N3 C15 C16 1.2(4) . .
Zn1 N3 C15 C16 -177.2(2) . .
C19 N3 C15 C20 -179.1(3) . .
Zn1 N3 C15 C20 2.5(3) . .
O13' Sr1 O16 Sr2 179.0(5) . .
O13 Sr1 O16 Sr2 -175.1(6) . .
O3 Sr1 O16 Sr2 -46.83(13) . .
O10 Sr1 O16 Sr2 -117.59(8) 3_545 .
O14 Sr1 O16 Sr2 119.49(9) . .
O15 Sr1 O16 Sr2 79.09(11) . .
O17 Sr1 O16 Sr2 31.33(6) . .
O18 Sr1 O16 Sr2 -40.08(6) . .
O20 Sr2 O16 Sr1 123.50(8) . .
O22 Sr2 O16 Sr1 -163.00(9) . .
O21 Sr2 O16 Sr1 178.50(8) . .
O8 Sr2 O16 Sr1 -96.18(8) 2_564 .
O19 Sr2 O16 Sr1 58.12(13) . .
O17 Sr2 O16 Sr1 -31.41(6) . .
O18 Sr2 O16 Sr1 41.23(7) . .
O7 Sr2 O16 Sr1 -54.57(12) 2_564 .
C14 Sr2 O16 Sr1 -76.76(10) 2_564 .
N3 C15 C16 C17 0.7(5) . .
C20 C15 C16 C17 -179.1(3) . .
O13' Sr1 O17 Sr2 -151.0(4) . .
O13 Sr1 O17 Sr2 -175.0(5) . .
O3 Sr1 O17 Sr2 106.04(8) . .
O10 Sr1 O17 Sr2 14.45(13) 3_545 .
O14 Sr1 O17 Sr2 -109.84(9) . .
O15 Sr1 O17 Sr2 -178.26(9) . .
O16 Sr1 O17 Sr2 -32.98(7) . .
O18 Sr1 O17 Sr2 37.72(7) . .
O20 Sr2 O17 Sr1 -10.36(15) . .
O22 Sr2 O17 Sr1 83.00(9) . .
O21 Sr2 O17 Sr1 -179.02(8) . .
O8 Sr2 O17 Sr1 145.56(9) 2_564 .
O19 Sr2 O17 Sr1 -97.87(9) . .
O18 Sr2 O17 Sr1 -38.29(7) . .
O16 Sr2 O17 Sr1 31.84(7) . .
O7 Sr2 O17 Sr1 -164.34(9) 2_564 .
C14 Sr2 O17 Sr1 170.46(10) 2_564 .
C15 C16 C17 C18 -1.9(5) . .
O20 Sr2 O18 Sr1 -126.16(9) . .
O22 Sr2 O18 Sr1 -68.69(11) . .
O21 Sr2 O18 Sr1 -179.46(8) . .
O8 Sr2 O18 Sr1 42.09(12) 2_564 .
O19 Sr2 O18 Sr1 153.53(10) . .
O17 Sr2 O18 Sr1 36.51(6) . .
O16 Sr2 O18 Sr1 -39.83(6) . .
O7 Sr2 O18 Sr1 93.34(8) 2_564 .
C14 Sr2 O18 Sr1 69.99(10) 2_564 .
O13' Sr1 O18 Sr2 150.8(4) . .
O13 Sr1 O18 Sr2 168.9(4) . .
O3 Sr1 O18 Sr2 -143.00(9) . .
O10 Sr1 O18 Sr2 126.48(9) 3_545 .
O14 Sr1 O18 Sr2 12.70(14) . .
O15 Sr1 O18 Sr2 -83.06(11) . .
O17 Sr1 O18 Sr2 -37.11(7) . .
O16 Sr1 O18 Sr2 41.68(7) . .
C16 C17 C18 C19 1.3(5) . .
C16 C17 C18 C21 -177.3(3) . .
C15 N3 C19 C18 -1.8(5) . .
Zn1 N3 C19 C18 176.3(2) . .
C17 C18 C19 N3 0.6(5) . .
C21 C18 C19 N3 179.2(3) . .
Sr1 O10 C20 O9 19.7(5) 3 .
Sr1 O10 C20 C15 -160.3(2) 3 .
Zn1 O9 C20 O10 -171.1(2) . .
Zn1 O9 C20 C15 8.8(3) . .
N3 C15 C20 O10 172.4(3) . .
C16 C15 C20 O10 -7.9(4) . .
N3 C15 C20 O9 -7.5(4) . .
C16 C15 C20 O9 172.2(3) . .
C19 C18 C21 O11 -9.6(5) . .
C17 C18 C21 O11 169.1(3) . .
C19 C18 C21 O12 171.2(3) . .
C17 C18 C21 O12 -10.2(5) . .
